data_7047368
loop_
_publ_author_name
'Bej, Somnath'
'Ghosh, Pradyut'

_publ_section_title
;
 Naphthalene containing amino-ether macrocycle based Cu(ii) templated
 [2]pseudorotaxanes and OFF/ON fluorescence switching via axle
 substitution.
;
_journal_issue 38
_journal_name_full 'Dalton transactions (Cambridge, England : 2003)'
_journal_page_first 13408
_journal_page_last 13418
_journal_paper_doi 10.1039/c8dt02848f
_journal_volume 47
_journal_year 2018
_chemical_formula_sum 'C50 H54 Cl2 Cu N6 O12'
_chemical_formula_weight 1065.44
_space_group_crystal_system triclinic
_space_group_IT_number 2
_space_group_name_Hall '-P 1'
_space_group_name_H-M_alt 'P -1'
_symmetry_space_group_name_Hall '-P 1'
_symmetry_space_group_name_H-M 'P -1'
_atom_sites_solution_hydrogens geom
_audit_creation_method SHELXL-2014/6
_audit_update_record
;
2017-12-05 deposited with the CCDC.
2018-08-24 downloaded from the CCDC.
;
_cell_angle_alpha 78.351(4)
_cell_angle_beta 67.456(4)
_cell_angle_gamma 87.227(4)
_cell_formula_units_Z 2
_cell_length_a 13.309(4)
_cell_length_b 13.829(4)
_cell_length_c 14.593(5)
_cell_measurement_reflns_used 3604
_cell_measurement_temperature 150(2)
_cell_measurement_theta_max 22.46
_cell_measurement_theta_min 2.16
_cell_volume 2428.3(13)
_computing_cell_refinement 'Bruker SAINT'
_computing_data_collection 'Bruker APEX2'
_computing_data_reduction 'Bruker SAINT'
_computing_molecular_graphics 'Bruker SHELXTL'
_computing_publication_material 'Bruker SHELXTL'
_computing_structure_refinement 'SHELXL-2014/6 (Sheldrick, 2014)'
_computing_structure_solution SHELXS-97
_diffrn_ambient_temperature 150(2)
_diffrn_measured_fraction_theta_full 0.997
_diffrn_measured_fraction_theta_max 0.989
_diffrn_measurement_device_type 'Bruker APEX-II CCD'
_diffrn_measurement_method '\f and \w scans'
_diffrn_radiation_type MoK\a
_diffrn_radiation_wavelength 0.71073
_diffrn_reflns_av_R_equivalents 0.0666
_diffrn_reflns_av_unetI/netI 0.0923
_diffrn_reflns_Laue_measured_fraction_full 0.997
_diffrn_reflns_Laue_measured_fraction_max 0.989
_diffrn_reflns_limit_h_max 16
_diffrn_reflns_limit_h_min -16
_diffrn_reflns_limit_k_max 17
_diffrn_reflns_limit_k_min -17
_diffrn_reflns_limit_l_max 18
_diffrn_reflns_limit_l_min -18
_diffrn_reflns_number 24929
_diffrn_reflns_point_group_measured_fraction_full 0.997
_diffrn_reflns_point_group_measured_fraction_max 0.989
_diffrn_reflns_theta_full 25.242
_diffrn_reflns_theta_max 26.381
_diffrn_reflns_theta_min 1.504
_exptl_absorpt_coefficient_mu 0.627
_exptl_absorpt_correction_T_max 0.951
_exptl_absorpt_correction_T_min 0.928
_exptl_absorpt_correction_type multi-scan
_exptl_absorpt_process_details SADABS
_exptl_crystal_colour GREEN
_exptl_crystal_density_diffrn 1.401
_exptl_crystal_description BLOCK
_exptl_crystal_F_000 1066
_exptl_crystal_size_max 0.120
_exptl_crystal_size_mid 0.100
_exptl_crystal_size_min 0.080
_refine_diff_density_max 0.564
_refine_diff_density_min -0.661
_refine_diff_density_rms 0.075
_refine_ls_extinction_coef 0.0015(4)
_refine_ls_extinction_expression Fc^*^=kFc[1+0.001xFc^2^\l^3^/sin(2\q)]^-1/4^
_refine_ls_extinction_method SHELXL
_refine_ls_goodness_of_fit_ref 0.938
_refine_ls_hydrogen_treatment constr
_refine_ls_matrix_type full
_refine_ls_number_parameters 644
_refine_ls_number_reflns 9827
_refine_ls_number_restraints 0
_refine_ls_restrained_S_all 0.938
_refine_ls_R_factor_all 0.1004
_refine_ls_R_factor_gt 0.0502
_refine_ls_shift/su_max 0.000
_refine_ls_shift/su_mean 0.000
_refine_ls_structure_factor_coef Fsqd
_refine_ls_weighting_details 'w=1/[\s^2^(Fo^2^)+(0.0651P)^2^+0.1000P] where P=(Fo^2^+2Fc^2^)/3'
_refine_ls_weighting_scheme calc
_refine_ls_wR_factor_gt 0.1100
_refine_ls_wR_factor_ref 0.1321
_reflns_Friedel_coverage 0.000
_reflns_number_gt 6194
_reflns_number_total 9827
_reflns_threshold_expression 'I > 2\s(I)'
_cod_data_source_file c8dt02848f2.cif
_cod_data_source_block CuPR2
_cod_depositor_comments
;
The following automatic conversions were performed:

'_exptl_absorpt_correction_type' value 'MULTI-SCAN' changed to
'multi-scan' according to
/home/data/users/saulius/crontab/automatic-downloads/rss-feeds/RSC/lib/dictionaries/cif_core.dic
dictionary named 'cif_core.dic' version 2.4.2 from 2011-04-26.

Automatic conversion script
Id: cif_fix_values 4973 2017-02-22 13:04:09Z antanas 

 Adding full bibliography for 7047367--7047368.cif.
;
_cod_original_cell_volume 2428.3(14)
_cod_database_code 7047368
_shelx_space_group_comment
;
The symmetry employed for this shelxl refinement is uniquely defined
by the following loop, which should always be used as a source of
symmetry information in preference to the above space-group names.
They are only intended as comments.
;
_shelx_estimated_absorpt_t_min 0.929
_shelx_estimated_absorpt_t_max 0.952
_shelxl_version_number 2014/6

loop_
_space_group_symop_operation_xyz
'x, y, z'
'-x, -y, -z'

loop_
_atom_site_label
_atom_site_type_symbol
_atom_site_fract_x
_atom_site_fract_y
_atom_site_fract_z
_atom_site_U_iso_or_equiv
_atom_site_adp_type
_atom_site_occupancy
_atom_site_site_symmetry_order
_atom_site_calc_flag
_atom_site_refinement_flags_posn
_atom_site_refinement_flags_adp
Cu1 Cu 0.19156(3) 0.30802(3) 0.29391(3) 0.02124(13) Uani 1 1 d . .
Cl1 Cl 0.53415(8) 0.72356(8) 0.56471(7) 0.0371(3) Uani 1 1 d . .
N5 N 0.2746(2) 0.20810(19) 0.21455(19) 0.0191(6) Uani 1 1 d . .
O3 O 0.11171(18) -0.07464(17) 0.17254(16) 0.0240(5) Uani 1 1 d . .
O4 O 0.16059(19) -0.02633(17) -0.04648(17) 0.0282(6) Uani 1 1 d . .
O2 O 0.40363(19) 0.27191(18) -0.16568(18) 0.0297(6) Uani 1 1 d . .
C13 C 0.1537(3) 0.0036(2) 0.3806(2) 0.0203(7) Uani 1 1 d . .
N1 N 0.1626(2) 0.2178(2) 0.43728(19) 0.0211(6) Uani 1 1 d . .
H1 H 0.2290 0.1821 0.4338 0.025 Uiso 1 1 calc R U
C46 C 0.3592(3) 0.1587(2) 0.2273(2) 0.0220(7) Uani 1 1 d . .
H41 H 0.3831 0.1731 0.2753 0.026 Uiso 1 1 calc R U
C30 C 0.4715(3) 0.3487(2) 0.0309(2) 0.0223(7) Uani 1 1 d . .
C11 C 0.0057(3) 0.0953(2) 0.3506(2) 0.0224(8) Uani 1 1 d . .
H51 H -0.0473 0.1423 0.3666 0.027 Uiso 1 1 calc R U
O1 O 0.26992(19) 0.12399(18) -0.18577(17) 0.0287(6) Uani 1 1 d . .
N4 N 0.1098(2) 0.3124(2) 0.19763(19) 0.0205(6) Uani 1 1 d . .
C24 C 0.3789(3) 0.4701(2) 0.1483(2) 0.0249(8) Uani 1 1 d . .
H50A H 0.4507 0.4942 0.1373 0.030 Uiso 1 1 calc R U
H50B H 0.3339 0.5270 0.1451 0.030 Uiso 1 1 calc R U
C19 C 0.0701(3) 0.1434(3) 0.4748(2) 0.0250(8) Uani 1 1 d . .
H20A H 0.0022 0.1779 0.4911 0.030 Uiso 1 1 calc R U
H20B H 0.0692 0.1007 0.5367 0.030 Uiso 1 1 calc R U
C10 C 0.0108(3) 0.0414(2) 0.2768(2) 0.0218(7) Uani 1 1 d . .
H18 H -0.0389 0.0523 0.2454 0.026 Uiso 1 1 calc R U
N2 N 0.1084(2) 0.4102(2) 0.3762(2) 0.0256(7) Uani 1 1 d . .
H2 H 0.0444 0.4281 0.3594 0.031 Uiso 1 1 calc R U
C26 C 0.3195(3) 0.4420(3) 0.0139(3) 0.0255(8) Uani 1 1 d . .
H33 H 0.2679 0.4895 0.0333 0.031 Uiso 1 1 calc R U
Cl2 Cl 0.99532(7) 0.35550(6) 0.78020(6) 0.0286(2) Uani 1 1 d . .
O5 O 0.5945(2) 0.6544(2) 0.5032(2) 0.0481(8) Uani 1 1 d . .
O6 O 0.6078(2) 0.8003(2) 0.5586(3) 0.0625(9) Uani 1 1 d . .
O8 O 0.4847(3) 0.6726(3) 0.6677(2) 0.0693(11) Uani 1 1 d . .
O9 O 1.0501(2) 0.43886(18) 0.70081(18) 0.0359(6) Uani 1 1 d . .
O11 O 0.9420(2) 0.29461(19) 0.7422(2) 0.0436(7) Uani 1 1 d . .
O12 O 0.9166(2) 0.3916(2) 0.86487(19) 0.0438(7) Uani 1 1 d . .
C2 C 0.2656(3) 0.0391(3) -0.2186(3) 0.0256(8) Uani 1 1 d . .
C4 C 0.2027(3) -0.1320(3) -0.1712(3) 0.0310(9) Uani 1 1 d . .
H4 H 0.1635 -0.1854 -0.1223 0.037 Uiso 1 1 calc R U
C3 C 0.2086(3) -0.0420(3) -0.1445(3) 0.0251(8) Uani 1 1 d . .
C1 C 0.3156(3) 0.0279(3) -0.3185(3) 0.0332(9) Uani 1 1 d . .
H1A H 0.3520 0.0816 -0.3685 0.040 Uiso 1 1 calc R U
C6 C 0.3118(3) -0.0628(3) -0.3445(3) 0.0385(10) Uani 1 1 d . .
H6 H 0.3472 -0.0696 -0.4114 0.046 Uiso 1 1 calc R U
C5 C 0.2564(3) -0.1419(3) -0.2724(3) 0.0372(10) Uani 1 1 d . .
H5 H 0.2541 -0.2023 -0.2903 0.045 Uiso 1 1 calc R U
C7 C 0.0881(3) -0.1030(3) 0.0274(2) 0.0256(8) Uani 1 1 d . .
H8A H 0.1282 -0.1617 0.0383 0.031 Uiso 1 1 calc R U
H8B H 0.0332 -0.1198 0.0043 0.031 Uiso 1 1 calc R U
C36 C 0.3257(3) 0.2074(3) -0.2631(3) 0.0334(9) Uani 1 1 d . .
H9A H 0.2893 0.2255 -0.3101 0.040 Uiso 1 1 calc R U
H9B H 0.4001 0.1912 -0.3006 0.040 Uiso 1 1 calc R U
C8 C 0.0355(3) -0.0654(3) 0.1238(3) 0.0261(8) Uani 1 1 d . .
H7A H 0.0170 0.0032 0.1094 0.031 Uiso 1 1 calc R U
H7B H -0.0307 -0.1038 0.1674 0.031 Uiso 1 1 calc R U
C35 C 0.3248(3) 0.2913(3) -0.2122(3) 0.0296(8) Uani 1 1 d . .
H10A H 0.3435 0.3530 -0.2613 0.035 Uiso 1 1 calc R U
H10B H 0.2530 0.2964 -0.1612 0.035 Uiso 1 1 calc R U
C16 C 0.2944(3) -0.1565(3) 0.3452(3) 0.0308(9) Uani 1 1 d . .
H13 H 0.3399 -0.2098 0.3348 0.037 Uiso 1 1 calc R U
C14 C 0.1587(3) -0.0516(2) 0.3068(2) 0.0200(7) Uani 1 1 d . .
C17 C 0.2926(3) -0.1006(3) 0.4159(3) 0.0320(9) Uani 1 1 d . .
H12 H 0.3384 -0.1159 0.4512 0.038 Uiso 1 1 calc R U
C9 C 0.0893(3) -0.0269(2) 0.2516(2) 0.0202(7) Uani 1 1 d . .
C15 C 0.2288(3) -0.1322(3) 0.2910(2) 0.0241(8) Uani 1 1 d . .
H14 H 0.2305 -0.1691 0.2438 0.029 Uiso 1 1 calc R U
C18 C 0.2235(3) -0.0235(3) 0.4335(2) 0.0265(8) Uani 1 1 d . .
H11 H 0.2226 0.0119 0.4815 0.032 Uiso 1 1 calc R U
C12 C 0.0765(3) 0.0803(2) 0.3996(2) 0.0208(7) Uani 1 1 d . .
C21 C 0.0698(3) 0.3661(3) 0.4869(2) 0.0289(8) Uani 1 1 d . .
H22A H -0.0037 0.3390 0.5101 0.035 Uiso 1 1 calc R U
H22B H 0.0679 0.4174 0.5240 0.035 Uiso 1 1 calc R U
C20 C 0.1430(3) 0.2854(3) 0.5089(2) 0.0278(8) Uani 1 1 d . .
H21A H 0.2116 0.3141 0.5011 0.033 Uiso 1 1 calc R U
H21B H 0.1087 0.2492 0.5779 0.033 Uiso 1 1 calc R U
N3 N 0.3313(2) 0.4071(2) 0.2524(2) 0.0219(6) Uani 1 1 d . .
H3 H 0.3897 0.3669 0.2637 0.026 Uiso 1 1 calc R U
C22 C 0.1799(3) 0.5003(3) 0.3451(3) 0.0305(9) Uani 1 1 d . .
H23A H 0.1540 0.5394 0.3975 0.037 Uiso 1 1 calc R U
H23B H 0.1769 0.5402 0.2834 0.037 Uiso 1 1 calc R U
C23 C 0.2963(3) 0.4726(3) 0.3275(3) 0.0284(8) Uani 1 1 d . .
H24A H 0.3432 0.5315 0.3022 0.034 Uiso 1 1 calc R U
H24B H 0.3013 0.4386 0.3906 0.034 Uiso 1 1 calc R U
C33 C 0.6385(3) 0.2172(3) -0.0430(3) 0.0318(9) Uani 1 1 d . .
H28 H 0.6944 0.1747 -0.0675 0.038 Uiso 1 1 calc R U
C34 C 0.5603(3) 0.2352(3) -0.0837(3) 0.0285(8) Uani 1 1 d . .
H29 H 0.5626 0.2033 -0.1348 0.034 Uiso 1 1 calc R U
C29 C 0.4763(3) 0.3014(2) -0.0491(2) 0.0221(7) Uani 1 1 d . .
C27 C 0.3237(3) 0.3973(2) -0.0660(2) 0.0232(8) Uani 1 1 d . .
H32 H 0.2766 0.4162 -0.0995 0.028 Uiso 1 1 calc R U
C28 C 0.3979(3) 0.3253(3) -0.0942(2) 0.0244(8) Uani 1 1 d . .
C25 C 0.3886(3) 0.4184(2) 0.0643(2) 0.0236(8) Uani 1 1 d . .
C32 C 0.6336(3) 0.2634(3) 0.0360(3) 0.0324(9) Uani 1 1 d . .
H27 H 0.6865 0.2511 0.0636 0.039 Uiso 1 1 calc R U
C31 C 0.5520(3) 0.3264(3) 0.0727(3) 0.0286(8) Uani 1 1 d . .
H26 H 0.5493 0.3550 0.1260 0.034 Uiso 1 1 calc R U
C41 C 0.1485(3) 0.2482(2) 0.1335(2) 0.0187(7) Uani 1 1 d . .
C38 C -0.0201(3) 0.3684(3) 0.1222(3) 0.0266(8) Uani 1 1 d . .
C42 C 0.2393(3) 0.1887(2) 0.1438(2) 0.0196(7) Uani 1 1 d . .
C43 C 0.2876(3) 0.1179(2) 0.0870(2) 0.0238(8) Uani 1 1 d . .
H45 H 0.2623 0.1049 0.0394 0.029 Uiso 1 1 calc R U
C45 C 0.4130(3) 0.0873(3) 0.1727(2) 0.0257(8) Uani 1 1 d . .
C39 C 0.0225(3) 0.3052(3) 0.0550(2) 0.0260(8) Uani 1 1 d . .
H39 H -0.0052 0.3038 0.0056 0.031 Uiso 1 1 calc R U
C48 C -0.1140(3) 0.4339(3) 0.1213(3) 0.0361(10) Uani 1 1 d . .
H40A H -0.1813 0.4001 0.1670 0.054 Uiso 1 1 calc R U
H40B H -0.1139 0.4495 0.0541 0.054 Uiso 1 1 calc R U
H40C H -0.1066 0.4938 0.1422 0.054 Uiso 1 1 calc R U
C40 C 0.1057(3) 0.2443(3) 0.0612(2) 0.0231(8) Uani 1 1 d . .
H38 H 0.1331 0.2008 0.0171 0.028 Uiso 1 1 calc R U
C37 C 0.0270(3) 0.3692(2) 0.1922(2) 0.0241(8) Uani 1 1 d . .
H36 H -0.0004 0.4114 0.2377 0.029 Uiso 1 1 calc R U
C47 C 0.5069(3) 0.0350(3) 0.1906(3) 0.0350(9) Uani 1 1 d . .
H43A H 0.5183 0.0570 0.2443 0.053 Uiso 1 1 calc R U
H43B H 0.5713 0.0494 0.1298 0.053 Uiso 1 1 calc R U
H43C H 0.4914 -0.0349 0.2090 0.053 Uiso 1 1 calc R U
C44 C 0.3741(3) 0.0667(3) 0.1019(3) 0.0261(8) Uani 1 1 d . .
H44 H 0.4064 0.0184 0.0647 0.031 Uiso 1 1 calc R U
O10 O 1.0733(2) 0.2990(2) 0.8125(2) 0.0494(8) Uani 1 1 d . .
O7 O 0.4530(2) 0.7668(2) 0.5290(2) 0.0481(8) Uani 1 1 d . .
C50 C 0.2204(4) 0.6127(3) 0.5725(3) 0.0472(11) Uani 1 1 d . .
N6 N 0.1496(3) 0.6596(3) 0.5686(3) 0.0700(13) Uani 1 1 d . .
C49 C 0.3093(4) 0.5509(4) 0.5800(4) 0.0732(16) Uani 1 1 d . .
H70A H 0.3297 0.5653 0.6323 0.110 Uiso 1 1 calc R U
H70B H 0.3705 0.5638 0.5165 0.110 Uiso 1 1 calc R U
H70C H 0.2865 0.4826 0.5961 0.110 Uiso 1 1 calc R U

loop_
_atom_site_aniso_label
_atom_site_aniso_U_11
_atom_site_aniso_U_22
_atom_site_aniso_U_33
_atom_site_aniso_U_23
_atom_site_aniso_U_13
_atom_site_aniso_U_12
Cu1 0.0205(2) 0.0272(3) 0.0187(2) -0.01065(18) -0.00803(17) 0.00662(18)
Cl1 0.0327(5) 0.0534(7) 0.0330(5) -0.0162(5) -0.0191(4) 0.0160(5)
N5 0.0153(14) 0.0232(16) 0.0179(14) -0.0053(12) -0.0046(11) -0.0001(12)
O3 0.0241(13) 0.0295(14) 0.0239(12) -0.0098(11) -0.0139(10) 0.0084(11)
O4 0.0303(14) 0.0340(15) 0.0245(13) -0.0128(11) -0.0120(11) 0.0025(12)
O2 0.0281(14) 0.0378(15) 0.0303(14) -0.0131(12) -0.0162(11) 0.0065(12)
C13 0.0158(17) 0.0260(19) 0.0166(16) -0.0030(14) -0.0038(14) -0.0012(14)
N1 0.0168(14) 0.0265(16) 0.0217(14) -0.0110(12) -0.0067(12) 0.0043(12)
C46 0.0207(18) 0.026(2) 0.0192(17) -0.0057(15) -0.0076(14) 0.0018(15)
C30 0.0201(18) 0.0245(19) 0.0200(17) -0.0038(15) -0.0053(14) -0.0012(15)
C11 0.0168(17) 0.0239(19) 0.0207(17) -0.0005(15) -0.0032(14) 0.0035(14)
O1 0.0353(15) 0.0302(14) 0.0223(13) -0.0093(11) -0.0110(11) 0.0029(12)
N4 0.0194(15) 0.0217(16) 0.0201(14) -0.0076(12) -0.0059(12) 0.0032(12)
C24 0.0268(19) 0.0202(19) 0.0246(18) -0.0023(15) -0.0074(15) 0.0002(15)
C19 0.0255(19) 0.028(2) 0.0177(17) -0.0040(15) -0.0041(15) 0.0015(16)
C10 0.0232(18) 0.0230(19) 0.0210(17) -0.0034(15) -0.0112(15) 0.0027(15)
N2 0.0253(16) 0.0317(18) 0.0206(15) -0.0081(13) -0.0090(13) 0.0070(13)
C26 0.0207(18) 0.0220(19) 0.0284(19) -0.0053(16) -0.0034(15) 0.0024(15)
Cl2 0.0324(5) 0.0301(5) 0.0266(4) -0.0093(4) -0.0137(4) 0.0059(4)
O5 0.0489(18) 0.0512(19) 0.0519(18) -0.0264(15) -0.0224(15) 0.0254(15)
O6 0.0461(19) 0.076(2) 0.086(2) -0.044(2) -0.0345(18) 0.0075(17)
O8 0.063(2) 0.103(3) 0.0297(17) 0.0021(18) -0.0137(16) 0.021(2)
O9 0.0490(17) 0.0236(14) 0.0284(14) -0.0035(11) -0.0077(13) -0.0030(12)
O11 0.0561(19) 0.0359(16) 0.0500(17) -0.0115(14) -0.0299(15) -0.0068(14)
O12 0.0422(17) 0.0530(19) 0.0292(15) -0.0152(13) -0.0034(13) 0.0103(14)
C2 0.0226(19) 0.032(2) 0.0282(19) -0.0145(17) -0.0137(16) 0.0101(16)
C4 0.028(2) 0.035(2) 0.039(2) -0.0162(18) -0.0199(18) 0.0096(17)
C3 0.0213(18) 0.035(2) 0.0281(19) -0.0174(17) -0.0152(16) 0.0116(16)
C1 0.034(2) 0.043(2) 0.028(2) -0.0108(18) -0.0159(17) 0.0077(18)
C6 0.044(2) 0.049(3) 0.031(2) -0.019(2) -0.0194(19) 0.012(2)
C5 0.041(2) 0.043(3) 0.043(2) -0.029(2) -0.025(2) 0.019(2)
C7 0.0255(19) 0.028(2) 0.0279(19) -0.0068(16) -0.0144(16) 0.0029(16)
C36 0.038(2) 0.039(2) 0.0256(19) -0.0055(18) -0.0158(18) 0.0005(19)
C8 0.0243(19) 0.031(2) 0.0284(19) -0.0054(16) -0.0160(16) 0.0033(16)
C35 0.031(2) 0.031(2) 0.031(2) -0.0049(17) -0.0165(17) 0.0007(17)
C16 0.033(2) 0.035(2) 0.029(2) -0.0100(17) -0.0160(17) 0.0148(17)
C14 0.0187(17) 0.0232(19) 0.0160(16) -0.0032(14) -0.0048(14) 0.0022(14)
C17 0.036(2) 0.041(2) 0.029(2) -0.0113(18) -0.0226(18) 0.0117(18)
C9 0.0226(18) 0.0216(18) 0.0155(16) -0.0040(14) -0.0061(14) 0.0007(14)
C15 0.0271(19) 0.029(2) 0.0166(16) -0.0074(15) -0.0072(15) 0.0050(16)
C18 0.029(2) 0.032(2) 0.0194(17) -0.0071(16) -0.0098(15) 0.0025(17)
C12 0.0194(17) 0.0231(19) 0.0174(16) -0.0049(14) -0.0040(14) 0.0002(14)
C21 0.028(2) 0.035(2) 0.0208(18) -0.0138(16) -0.0033(16) 0.0020(17)
C20 0.030(2) 0.036(2) 0.0181(17) -0.0130(16) -0.0066(15) -0.0006(17)
N3 0.0248(16) 0.0215(15) 0.0219(14) -0.0065(12) -0.0107(12) 0.0023(12)
C22 0.037(2) 0.026(2) 0.0280(19) -0.0127(16) -0.0095(17) 0.0082(17)
C23 0.033(2) 0.030(2) 0.0253(19) -0.0121(16) -0.0123(16) 0.0005(17)
C33 0.0212(19) 0.042(2) 0.032(2) -0.0136(18) -0.0081(16) 0.0128(17)
C34 0.026(2) 0.034(2) 0.0237(18) -0.0091(16) -0.0059(16) 0.0028(17)
C29 0.0168(17) 0.0231(19) 0.0223(17) -0.0009(15) -0.0047(14) -0.0009(14)
C27 0.0227(18) 0.0236(19) 0.0218(17) -0.0016(15) -0.0086(15) 0.0041(15)
C28 0.0220(19) 0.026(2) 0.0213(17) -0.0036(15) -0.0048(15) -0.0019(15)
C25 0.0197(18) 0.0232(19) 0.0226(18) -0.0022(15) -0.0031(15) -0.0027(15)
C32 0.0195(19) 0.047(2) 0.031(2) -0.0075(18) -0.0117(16) 0.0060(17)
C31 0.027(2) 0.036(2) 0.0244(18) -0.0072(17) -0.0106(16) -0.0022(17)
C41 0.0177(17) 0.0205(18) 0.0150(16) -0.0014(14) -0.0041(13) 0.0005(14)
C38 0.0232(19) 0.032(2) 0.0266(19) -0.0035(16) -0.0131(16) 0.0032(16)
C42 0.0178(17) 0.0208(18) 0.0171(16) -0.0043(14) -0.0027(14) -0.0019(14)
C43 0.0253(19) 0.026(2) 0.0215(17) -0.0085(15) -0.0080(15) -0.0010(15)
C45 0.0180(18) 0.030(2) 0.0220(18) -0.0046(16) -0.0002(15) 0.0033(15)
C39 0.032(2) 0.029(2) 0.0224(18) -0.0056(16) -0.0161(16) -0.0029(16)
C48 0.035(2) 0.039(2) 0.046(2) -0.0146(19) -0.0266(19) 0.0159(19)
C40 0.0257(19) 0.027(2) 0.0176(17) -0.0077(15) -0.0076(15) 0.0008(15)
C37 0.0236(19) 0.0242(19) 0.0254(18) -0.0090(15) -0.0091(15) 0.0060(15)
C47 0.024(2) 0.042(2) 0.037(2) -0.0117(19) -0.0090(17) 0.0099(18)
C44 0.0208(18) 0.027(2) 0.0274(19) -0.0111(16) -0.0035(15) 0.0040(15)
O10 0.0488(18) 0.0546(19) 0.0553(19) -0.0124(15) -0.0326(15) 0.0205(15)
O7 0.0500(18) 0.059(2) 0.0545(18) -0.0215(15) -0.0386(15) 0.0285(15)
C50 0.043(3) 0.050(3) 0.045(3) -0.003(2) -0.014(2) -0.009(2)
N6 0.052(3) 0.080(3) 0.065(3) 0.015(2) -0.022(2) -0.001(2)
C49 0.064(4) 0.069(4) 0.102(4) -0.036(3) -0.042(3) 0.021(3)

loop_
_atom_type_symbol
_atom_type_description
_atom_type_scat_dispersion_real
_atom_type_scat_dispersion_imag
_atom_type_scat_source
C C 0.0033 0.0016 'International Tables Vol C Tables 4.2.6.8 and 6.1.1.4'
H H 0.0000 0.0000 'International Tables Vol C Tables 4.2.6.8 and 6.1.1.4'
N N 0.0061 0.0033 'International Tables Vol C Tables 4.2.6.8 and 6.1.1.4'
O O 0.0106 0.0060 'International Tables Vol C Tables 4.2.6.8 and 6.1.1.4'
Cl Cl 0.1484 0.1585 'International Tables Vol C Tables 4.2.6.8 and 6.1.1.4'
Cu Cu 0.3201 1.2651 'International Tables Vol C Tables 4.2.6.8 and 6.1.1.4'

loop_
_geom_angle_atom_site_label_1
_geom_angle_atom_site_label_2
_geom_angle_atom_site_label_3
_geom_angle
N5 Cu1 N2 179.09(11)
N5 Cu1 N4 80.49(11)
N2 Cu1 N4 100.41(11)
N5 Cu1 N1 95.45(10)
N2 Cu1 N1 84.08(11)
N4 Cu1 N1 130.05(11)
N5 Cu1 N3 95.55(10)
N2 Cu1 N3 83.88(11)
N4 Cu1 N3 120.66(10)
N1 Cu1 N3 109.29(10)
O7 Cl1 O8 110.36(19)
O7 Cl1 O5 109.73(17)
O8 Cl1 O5 109.0(2)
O7 Cl1 O6 109.41(19)
O8 Cl1 O6 109.0(2)
O5 Cl1 O6 109.33(18)
C46 N5 C42 118.9(3)
C46 N5 Cu1 125.2(2)
C42 N5 Cu1 115.9(2)
C9 O3 C8 117.3(2)
C3 O4 C7 117.0(3)
C28 O2 C35 117.5(3)
C18 C13 C14 117.2(3)
C18 C13 C12 124.0(3)
C14 C13 C12 118.7(3)
C20 N1 C19 110.3(2)
C20 N1 Cu1 106.4(2)
C19 N1 Cu1 115.39(19)
N5 C46 C45 123.6(3)
C31 C30 C29 118.0(3)
C31 C30 C25 122.2(3)
C29 C30 C25 119.8(3)
C12 C11 C10 121.9(3)
C2 O1 C36 115.8(3)
C37 N4 C41 118.8(3)
C37 N4 Cu1 128.2(2)
C41 N4 Cu1 113.0(2)
N3 C24 C25 114.5(3)
N1 C19 C12 113.6(3)
C9 C10 C11 119.6(3)
C22 N2 C21 113.8(3)
C22 N2 Cu1 108.4(2)
C21 N2 Cu1 109.8(2)
C25 C26 C27 122.6(3)
O10 Cl2 O11 109.79(17)
O10 Cl2 O12 109.05(17)
O11 Cl2 O12 110.18(17)
O10 Cl2 O9 109.58(17)
O11 Cl2 O9 109.26(16)
O12 Cl2 O9 108.96(16)
O1 C2 C1 124.5(3)
O1 C2 C3 116.5(3)
C1 C2 C3 118.9(3)
C3 C4 C5 119.7(4)
O4 C3 C4 123.6(3)
O4 C3 C2 116.3(3)
C4 C3 C2 120.2(3)
C2 C1 C6 120.7(4)
C5 C6 C1 120.4(4)
C6 C5 C4 120.1(4)
O4 C7 C8 107.8(3)
O1 C36 C35 107.8(3)
O3 C8 C7 107.6(3)
O2 C35 C36 107.7(3)
C15 C16 C17 119.9(3)
C15 C14 C13 120.1(3)
C15 C14 C9 120.7(3)
C13 C14 C9 119.2(3)
C18 C17 C16 120.3(3)
C10 C9 O3 125.1(3)
C10 C9 C14 120.6(3)
O3 C9 C14 114.3(3)
C16 C15 C14 120.5(3)
C17 C18 C13 122.0(3)
C11 C12 C13 119.5(3)
C11 C12 C19 119.5(3)
C13 C12 C19 121.0(3)
N2 C21 C20 111.6(3)
N1 C20 C21 108.8(3)
C23 N3 C24 108.6(3)
C23 N3 Cu1 105.1(2)
C24 N3 Cu1 120.4(2)
N2 C22 C23 110.7(3)
N3 C23 C22 108.3(3)
C34 C33 C32 119.6(3)
C33 C34 C29 121.0(3)
C34 C29 C28 121.8(3)
C34 C29 C30 119.4(3)
C28 C29 C30 118.7(3)
C28 C27 C26 119.5(3)
O2 C28 C27 124.3(3)
O2 C28 C29 115.0(3)
C27 C28 C29 120.7(3)
C26 C25 C30 118.5(3)
C26 C25 C24 119.1(3)
C30 C25 C24 122.3(3)
C31 C32 C33 120.8(3)
C32 C31 C30 121.1(3)
N4 C41 C40 120.6(3)
N4 C41 C42 115.6(3)
C40 C41 C42 123.8(3)
C39 C38 C37 117.2(3)
C39 C38 C48 122.3(3)
C37 C38 C48 120.5(3)
N5 C42 C43 121.1(3)
N5 C42 C41 114.9(3)
C43 C42 C41 123.9(3)
C42 C43 C44 119.3(3)
C46 C45 C44 116.7(3)
C46 C45 C47 121.0(3)
C44 C45 C47 122.3(3)
C40 C39 C38 120.1(3)
C39 C40 C41 119.8(3)
N4 C37 C38 123.5(3)
C43 C44 C45 120.3(3)
N6 C50 C49 178.5(6)

loop_
_geom_bond_atom_site_label_1
_geom_bond_atom_site_label_2
_geom_bond_distance
Cu1 N5 1.997(3)
Cu1 N2 2.044(3)
Cu1 N4 2.073(3)
Cu1 N1 2.111(3)
Cu1 N3 2.179(3)
Cl1 O7 1.427(3)
Cl1 O8 1.431(3)
Cl1 O5 1.444(3)
Cl1 O6 1.446(3)
N5 C46 1.343(4)
N5 C42 1.362(4)
O3 C9 1.371(4)
O3 C8 1.433(4)
O4 C3 1.383(4)
O4 C7 1.434(4)
O2 C28 1.372(4)
O2 C35 1.441(4)
C13 C18 1.414(5)
C13 C14 1.421(4)
C13 C12 1.433(4)
N1 C20 1.482(4)
N1 C19 1.500(4)
C46 C45 1.391(5)
C30 C31 1.417(5)
C30 C29 1.428(5)
C30 C25 1.435(5)
C11 C12 1.372(4)
C11 C10 1.408(4)
O1 C2 1.366(4)
O1 C36 1.439(4)
N4 C37 1.340(4)
N4 C41 1.361(4)
C24 N3 1.500(4)
C24 C25 1.502(5)
C19 C12 1.510(5)
C10 C9 1.368(4)
N2 C22 1.490(4)
N2 C21 1.497(4)
C26 C25 1.373(5)
C26 C27 1.409(5)
Cl2 O10 1.435(3)
Cl2 O11 1.438(3)
Cl2 O12 1.443(3)
Cl2 O9 1.448(3)
C2 C1 1.388(5)
C2 C3 1.402(5)
C4 C3 1.391(5)
C4 C5 1.404(5)
C1 C6 1.390(5)
C6 C5 1.366(6)
C7 C8 1.498(5)
C36 C35 1.496(5)
C16 C15 1.376(5)
C16 C17 1.401(5)
C14 C15 1.416(4)
C14 C9 1.430(4)
C17 C18 1.372(5)
C21 C20 1.512(5)
N3 C23 1.486(4)
C22 C23 1.514(5)
C33 C34 1.374(5)
C33 C32 1.406(5)
C34 C29 1.413(5)
C29 C28 1.427(5)
C27 C28 1.376(5)
C32 C31 1.370(5)
C41 C40 1.388(4)
C41 C42 1.468(4)
C38 C39 1.386(5)
C38 C37 1.389(5)
C38 C48 1.511(5)
C42 C43 1.384(4)
C43 C44 1.389(5)
C45 C44 1.400(5)
C45 C47 1.497(5)
C39 C40 1.378(5)
C50 N6 1.131(5)
C50 C49 1.451(6)
